data_4031228
loop_
_publ_author_name
'Brusset, H.'
'Dao, N.Q.'

_publ_section_title
;
 Ordre et desordre dans la structure cristalline du pentafluoxyuranate de
 cesium
;
_journal_name_full 'Journal of Inorganic and Nuclear Chemistry'
_journal_page_first 1365
_journal_page_last 1372
_journal_volume 33
_journal_year 1971
_chemical_formula_sum 'Cs3 F5 O2 U'
_chemical_name_systematic 'Cs3 U O2 F5'
_space_group_IT_number 202
_symmetry_space_group_name_Hall '-F 2 2 3'
_symmetry_space_group_name_H-M 'F m -3'
_cell_angle_alpha 90
_cell_angle_beta 90
_cell_angle_gamma 90
_cell_formula_units_Z 4
_cell_length_a 9.833
_cell_length_b 9.833
_cell_length_c 9.833
_cell_volume 950.732
_citation_journal_id_ASTM JINCAO
_cod_data_source_file Brusset_JINCAO_1971_1265.cif
_cod_data_source_block Cs3F5O2U1
_cod_original_cell_volume 950.7321
_cod_original_formula_sum 'Cs3 F5 O2 U1'
_cod_database_code 4031228

loop_
_symmetry_equiv_pos_as_xyz
x,y,z
-x,-y,z
x,-y,-z
-x,y,-z
z,x,y
-z,-x,y
z,-x,-y
-z,x,-y
y,z,x
y,-z,-x
-y,z,-x
-y,-z,x
-x,-y,-z
x,y,-z
-x,y,z
x,-y,z
-z,-x,-y
z,x,-y
-z,x,y
z,-x,y
-y,-z,-x
-y,z,x
y,-z,x
y,z,-x
x,y+1/2,z+1/2
-x,-y+1/2,z+1/2
x,-y+1/2,-z+1/2
-x,y+1/2,-z+1/2
z,x+1/2,y+1/2
-z,-x+1/2,y+1/2
z,-x+1/2,-y+1/2
-z,x+1/2,-y+1/2
y,z+1/2,x+1/2
y,-z+1/2,-x+1/2
-y,z+1/2,-x+1/2
-y,-z+1/2,x+1/2
-x,-y+1/2,-z+1/2
x,y+1/2,-z+1/2
-x,y+1/2,z+1/2
x,-y+1/2,z+1/2
-z,-x+1/2,-y+1/2
z,x+1/2,-y+1/2
-z,x+1/2,y+1/2
z,-x+1/2,y+1/2
-y,-z+1/2,-x+1/2
-y,z+1/2,x+1/2
y,-z+1/2,x+1/2
y,z+1/2,-x+1/2
x+1/2,y,z+1/2
-x+1/2,-y,z+1/2
x+1/2,-y,-z+1/2
-x+1/2,y,-z+1/2
z+1/2,x,y+1/2
-z+1/2,-x,y+1/2
z+1/2,-x,-y+1/2
-z+1/2,x,-y+1/2
y+1/2,z,x+1/2
y+1/2,-z,-x+1/2
-y+1/2,z,-x+1/2
-y+1/2,-z,x+1/2
-x+1/2,-y,-z+1/2
x+1/2,y,-z+1/2
-x+1/2,y,z+1/2
x+1/2,-y,z+1/2
-z+1/2,-x,-y+1/2
z+1/2,x,-y+1/2
-z+1/2,x,y+1/2
z+1/2,-x,y+1/2
-y+1/2,-z,-x+1/2
-y+1/2,z,x+1/2
y+1/2,-z,x+1/2
y+1/2,z,-x+1/2
x+1/2,y+1/2,z
-x+1/2,-y+1/2,z
x+1/2,-y+1/2,-z
-x+1/2,y+1/2,-z
z+1/2,x+1/2,y
-z+1/2,-x+1/2,y
z+1/2,-x+1/2,-y
-z+1/2,x+1/2,-y
y+1/2,z+1/2,x
y+1/2,-z+1/2,-x
-y+1/2,z+1/2,-x
-y+1/2,-z+1/2,x
-x+1/2,-y+1/2,-z
x+1/2,y+1/2,-z
-x+1/2,y+1/2,z
x+1/2,-y+1/2,z
-z+1/2,-x+1/2,-y
z+1/2,x+1/2,-y
-z+1/2,x+1/2,y
z+1/2,-x+1/2,y
-y+1/2,-z+1/2,-x
-y+1/2,z+1/2,x
y+1/2,-z+1/2,x
y+1/2,z+1/2,-x

loop_
_atom_site_label
_atom_site_type_symbol
_atom_site_fract_x
_atom_site_fract_y
_atom_site_fract_z
_atom_site_occupancy
_atom_site_U_iso_or_equiv
U1 U+6 0 0 0 1 0.0
F1 F-1 0 0 0.222 0.167 0.0
Cs2 Cs+1 0.25 0.25 0.25 1 0.0
O1 O-2 0.183 0 0 0.333 0.0
F3 F-1 0 -0.131 -0.18 0.167 0.0
Cs1 Cs+1 0.5 0.5 0.5 1 0.0
F2 F-1 0 0.211 0.069 0.167 0.0
